data_4512093
loop_
_publ_author_name
'do Pim, Walace D.'
'Sim\~oes, Tatiana R. G.'
'Oliveira, Willian X. C.'
'Fernandes, Isabella R. A.'
'Pinheiro, Carlos B.'
'Lloret, Francesc'
'Julve, Miguel'
'Stumpf, Humberto O.'
'Pereira, Cynthia L. M.'

_publ_section_title
;
 Influence of Copper(II) and Nickel(II) Ions in the Topology of Systems
 Based on a Flexible Bis-Oxamate and Bipyridine Building Blocks
;
_journal_issue 11
_journal_name_full 'Crystal Growth &amp; Design'
_journal_page_first 5929
_journal_paper_doi 10.1021/cg501134y
_journal_volume 14
_journal_year 2014
_chemical_formula_moiety 'C28 H22 N4 Ni O6, C2 H6 O S'
_chemical_formula_sum 'C30 H28 N4 Ni O7 S'
_chemical_formula_weight 647.33
_space_group_IT_number 19
_symmetry_cell_setting orthorhombic
_symmetry_space_group_name_Hall 'P 2ac 2ab'
_symmetry_space_group_name_H-M 'P 21 21 21'
_atom_sites_solution_hydrogens geom
_atom_sites_solution_primary direct
_atom_sites_solution_secondary difmap
_audit_creation_method SHELXL-97
_audit_update_record
;
2013-04-06 # Formatted by publCIF
;
_cell_angle_alpha 90.00
_cell_angle_beta 90.00
_cell_angle_gamma 90.00
_cell_formula_units_Z 8
_cell_length_a 14.253(3)
_cell_length_b 17.358(4)
_cell_length_c 24.575(5)
_cell_measurement_reflns_used 8846
_cell_measurement_temperature 150(2)
_cell_measurement_theta_max 66.2463
_cell_measurement_theta_min 2.5435
_cell_volume 6080(2)
_computing_cell_refinement
;
'Thu Mar 28 10:40:01 2013'
;
_computing_data_collection
;
'Thu Mar 28 10:40:01 2013'
;
_computing_data_reduction
;
'Thu Mar 28 10:40:01 2013'
;
_computing_structure_refinement 'SHELXL-97 (Sheldrick, 1997)'
_computing_structure_solution 'SHELXS-97 (Sheldrick, 1990)'
_diffrn_ambient_temperature 150(2)
_diffrn_detector_area_resol_mean 10.4186
_diffrn_measured_fraction_theta_full 0.998
_diffrn_measured_fraction_theta_max 0.998
_diffrn_measurement_device_type 'Xcalibur, Atlas, Gemini ultra'
_diffrn_measurement_method '\w scans'
_diffrn_radiation_monochromator graphite
_diffrn_radiation_source 'fine-focus sealed tube'
_diffrn_radiation_type CuK\a
_diffrn_radiation_wavelength 1.54180
_diffrn_reflns_av_R_equivalents 0.0996
_diffrn_reflns_av_sigmaI/netI 0.0933
_diffrn_reflns_limit_h_max 16
_diffrn_reflns_limit_h_min -16
_diffrn_reflns_limit_k_max 19
_diffrn_reflns_limit_k_min -20
_diffrn_reflns_limit_l_max 29
_diffrn_reflns_limit_l_min -25
_diffrn_reflns_number 53866
_diffrn_reflns_theta_full 66.35
_diffrn_reflns_theta_max 66.35
_diffrn_reflns_theta_min 3.12
_exptl_absorpt_coefficient_mu 2.009
_exptl_absorpt_correction_T_max 0.881
_exptl_absorpt_correction_T_min 0.779
_exptl_absorpt_correction_type analytical
_exptl_absorpt_process_details
;
'Thu Mar 28 10:40:01 2013'
;
_exptl_crystal_colour 'Light Blue'
_exptl_crystal_density_diffrn 1.414
_exptl_crystal_density_method 'not measured'
_exptl_crystal_description Prismatic
_exptl_crystal_F_000 2688
_exptl_crystal_size_max 0.1716
_exptl_crystal_size_mid 0.1381
_exptl_crystal_size_min 0.0681
_refine_diff_density_max 2.244
_refine_diff_density_min -1.341
_refine_diff_density_rms 0.092
_refine_ls_abs_structure_details 'Flack H D (1983), Acta Cryst. A39, 876-881'
_refine_ls_abs_structure_Flack -0.15(4)
_refine_ls_extinction_method none
_refine_ls_goodness_of_fit_ref 1.025
_refine_ls_hydrogen_treatment constr
_refine_ls_matrix_type full
_refine_ls_number_parameters 776
_refine_ls_number_reflns 10631
_refine_ls_number_restraints 0
_refine_ls_restrained_S_all 1.025
_refine_ls_R_factor_all 0.0935
_refine_ls_R_factor_gt 0.0706
_refine_ls_shift/su_max 0.000
_refine_ls_shift/su_mean 0.000
_refine_ls_structure_factor_coef Fsqd
_refine_ls_weighting_details 'calc w=1/[\s^2^(Fo^2^)+(0.0804P)^2^+11.3581P] where P=(Fo^2^+2Fc^2^)/3'
_refine_ls_weighting_scheme calc
_refine_ls_wR_factor_gt 0.1680
_refine_ls_wR_factor_ref 0.1869
_reflns_number_gt 8500
_reflns_number_total 10631
_reflns_threshold_expression >2sigma(I)
_cod_data_source_file cg501134y_si_002.cif
_cod_data_source_block Nibipy-ed
_cod_depositor_comments 'Adding full bibliography for 4512093--4512095.cif.'
_cod_database_code 4512093

loop_
_symmetry_equiv_pos_as_xyz
'x, y, z'
'-x+1/2, -y, z+1/2'
'x+1/2, -y+1/2, -z'
'-x, y+1/2, -z+1/2'

loop_
_atom_site_label
_atom_site_type_symbol
_atom_site_fract_x
_atom_site_fract_y
_atom_site_fract_z
_atom_site_U_iso_or_equiv
_atom_site_adp_type
_atom_site_occupancy
_atom_site_symmetry_multiplicity
_atom_site_calc_flag
_atom_site_refinement_flags
_atom_site_disorder_assembly
_atom_site_disorder_group
Ni2 Ni 0.17377(7) 0.97998(5) 0.18380(4) 0.0286(2) Uani 1 1 d . . .
Ni1 Ni 0.18463(7) 0.40120(5) 0.11378(4) 0.0294(2) Uani 1 1 d . . .
O3 O 0.2317(3) 0.4515(2) 0.04138(17) 0.0337(9) Uani 1 1 d . . .
O9 O 0.2791(3) 0.8985(2) 0.17113(17) 0.0296(9) Uani 1 1 d . . .
O8 O 0.1060(3) 0.7680(2) 0.1296(2) 0.0450(12) Uani 1 1 d . . .
O7 O 0.0968(3) 0.8932(2) 0.15032(17) 0.0315(9) Uani 1 1 d . . .
O4 O 0.2453(3) 0.4877(2) 0.15698(17) 0.0321(9) Uani 1 1 d . . .
O5 O 0.2322(3) 0.6163(2) 0.16783(19) 0.0394(10) Uani 1 1 d . . .
O6 O 0.0745(3) 0.4829(2) 0.11204(18) 0.0330(9) Uani 1 1 d . . .
O10 O 0.2620(3) 1.0522(2) 0.22314(18) 0.0362(10) Uani 1 1 d . . .
O12 O 0.1613(3) 0.9348(2) 0.26411(17) 0.0307(9) Uani 1 1 d . . .
O1 O 0.1182(3) 0.3315(2) 0.06025(19) 0.0349(10) Uani 1 1 d . . .
O2 O 0.0868(4) 0.3227(3) -0.0287(2) 0.0480(12) Uani 1 1 d . . .
N5 N 0.2913(3) 0.7690(3) 0.1597(2) 0.0304(11) Uani 1 1 d . . .
H6 H 0.2632 0.7277 0.1493 0.036 Uiso 1 1 calc R . .
N3 N 0.1918(4) 0.4515(3) -0.0478(2) 0.0349(11) Uani 1 1 d . . .
H8 H 0.1640 0.4271 -0.0737 0.042 Uiso 1 1 calc R . .
N8 N 0.0663(3) 1.0592(3) 0.1874(2) 0.0290(10) Uani 1 1 d . . .
O11 O 0.3301(4) 1.0687(3) 0.3048(2) 0.0547(13) Uani 1 1 d . . .
N4 N 0.0638(3) 0.6136(3) 0.1159(2) 0.0283(10) Uani 1 1 d . . .
H7 H 0.0902 0.6547 0.1281 0.034 Uiso 1 1 calc R . .
N2 N 0.2921(3) 0.3234(3) 0.1190(2) 0.0293(10) Uani 1 1 d . . .
N6 N 0.2545(4) 0.9360(3) 0.3404(2) 0.0310(10) Uani 1 1 d . . .
H5 H 0.2990 0.9611 0.3560 0.037 Uiso 1 1 calc R . .
C53 C 0.1375(4) 0.8743(4) 0.3986(2) 0.0342(14) Uani 1 1 d . . .
H53 H 0.1014 0.9189 0.3975 0.041 Uiso 1 1 calc R . .
N1 N 0.1426(4) 0.3408(3) 0.1807(2) 0.0320(11) Uani 1 1 d . . .
N7 N 0.1952(4) 1.0360(3) 0.1114(2) 0.0326(11) Uani 1 1 d . . .
C4 C 0.1836(5) 0.2360(3) 0.2405(3) 0.0368(14) Uani 1 1 d . . .
H4 H 0.2207 0.1934 0.2483 0.044 Uiso 1 1 calc R . .
C56 C 0.2781(5) 1.0347(3) 0.2724(3) 0.0363(14) Uani 1 1 d . . .
C41 C 0.3889(4) 0.7640(4) 0.1771(3) 0.0330(13) Uani 1 1 d . . .
C26 C -0.0240(4) 0.6216(3) 0.0877(3) 0.0292(12) Uani 1 1 d . . .
C28 C 0.2039(4) 0.5524(3) 0.1524(2) 0.0277(12) Uani 1 1 d . . .
C54 C 0.2191(4) 0.8691(3) 0.3683(2) 0.0269(12) Uani 1 1 d . . .
C52 C 0.1097(5) 0.8127(4) 0.4304(3) 0.0363(14) Uani 1 1 d . . .
H52 H 0.0560 0.8164 0.4517 0.044 Uiso 1 1 calc R . .
C6 C 0.2769(4) 0.2662(3) 0.1553(2) 0.0276(12) Uani 1 1 d . . .
C23 C -0.1945(5) 0.6364(4) 0.0345(3) 0.0438(16) Uani 1 1 d . . .
H23 H -0.2513 0.6407 0.0162 0.053 Uiso 1 1 calc R . .
C38 C 0.0020(5) 1.0665(4) 0.2270(3) 0.0371(14) Uani 1 1 d . . .
H38 H -0.0004 1.0295 0.2543 0.044 Uiso 1 1 calc R . .
C25 C -0.1061(4) 0.6025(3) 0.1140(3) 0.0351(13) Uani 1 1 d . . .
H25 H -0.1038 0.5838 0.1494 0.042 Uiso 1 1 calc R . .
C12 C 0.1879(5) 0.4232(3) 0.0016(3) 0.0325(13) Uani 1 1 d . . .
C33 C 0.1375(4) 1.0975(3) 0.1031(2) 0.0297(12) Uani 1 1 d . . .
C55 C 0.2247(4) 0.9629(3) 0.2924(2) 0.0295(13) Uani 1 1 d . . .
C34 C 0.0685(4) 1.1120(3) 0.1471(3) 0.0327(13) Uani 1 1 d . . .
C39 C 0.1385(4) 0.8303(3) 0.1445(2) 0.0305(13) Uani 1 1 d . . .
C24 C -0.1924(5) 0.6108(4) 0.0882(3) 0.0394(14) Uani 1 1 d . . .
H24 H -0.2478 0.5994 0.1065 0.047 Uiso 1 1 calc R . .
C18 C 0.1977(5) 0.5915(4) -0.0471(3) 0.0368(14) Uani 1 1 d . . .
C13 C 0.2407(4) 0.5217(4) -0.0605(2) 0.0345(13) Uani 1 1 d . . .
C27 C 0.1068(4) 0.5467(3) 0.1244(2) 0.0281(12) Uani 1 1 d . . .
C49 C 0.2735(4) 0.8016(4) 0.3670(2) 0.0324(13) Uani 1 1 d . . .
C32 C 0.1439(5) 1.1412(4) 0.0555(3) 0.0380(15) Uani 1 1 d . . .
H32 H 0.1046 1.1833 0.0502 0.046 Uiso 1 1 calc R . .
C2 C 0.0551(6) 0.3199(4) 0.2617(3) 0.0490(18) Uani 1 1 d . . .
H2 H 0.0065 0.3351 0.2845 0.059 Uiso 1 1 calc R . .
C40 C 0.2443(4) 0.8350(3) 0.1594(2) 0.0285(12) Uani 1 1 d . . .
C7 C 0.3333(4) 0.2005(3) 0.1557(3) 0.0325(13) Uani 1 1 d . . .
H7A H 0.3220 0.1608 0.1803 0.039 Uiso 1 1 calc R . .
C1 C 0.0729(5) 0.3586(4) 0.2141(3) 0.0440(17) Uani 1 1 d . . .
H1 H 0.0338 0.3995 0.2048 0.053 Uiso 1 1 calc R . .
C51 C 0.1624(5) 0.7452(4) 0.4304(3) 0.0393(15) Uani 1 1 d . . .
H51 H 0.1434 0.7038 0.4518 0.047 Uiso 1 1 calc R . .
C10 C 0.3617(5) 0.3175(4) 0.0844(3) 0.0371(14) Uani 1 1 d . . .
H10 H 0.3711 0.3575 0.0598 0.045 Uiso 1 1 calc R . .
C11 C 0.1239(4) 0.3521(3) 0.0107(3) 0.0338(14) Uani 1 1 d . . .
C9 C 0.4221(5) 0.2547(4) 0.0823(3) 0.0422(16) Uani 1 1 d . . .
H9 H 0.4712 0.2527 0.0574 0.051 Uiso 1 1 calc R . .
C46 C 0.4077(5) 0.7703(4) 0.2325(3) 0.0405(15) Uani 1 1 d . . .
C5 C 0.1988(4) 0.2803(3) 0.1937(2) 0.0291(12) Uani 1 1 d . . .
C47 C 0.3310(5) 0.7768(5) 0.2737(3) 0.0452(16) Uani 1 1 d . . .
H47A H 0.2959 0.7290 0.2733 0.054 Uiso 1 1 calc R . .
H47B H 0.2887 0.8173 0.2619 0.054 Uiso 1 1 calc R . .
C37 C -0.0614(5) 1.1279(4) 0.2285(3) 0.0428(16) Uani 1 1 d . . .
H37 H -0.1055 1.1319 0.2562 0.051 Uiso 1 1 calc R . .
C17 C 0.2477(5) 0.6586(4) -0.0590(3) 0.0454(16) Uani 1 1 d . . .
H17 H 0.2218 0.7060 -0.0499 0.054 Uiso 1 1 calc R . .
C48 C 0.3587(5) 0.7935(4) 0.3322(3) 0.0394(15) Uani 1 1 d . . .
H48A H 0.3975 0.7518 0.3459 0.047 Uiso 1 1 calc R . .
H48B H 0.3952 0.8406 0.3336 0.047 Uiso 1 1 calc R . .
C3 C 0.1112(6) 0.2581(4) 0.2749(3) 0.0458(17) Uani 1 1 d . . .
H3 H 0.1004 0.2310 0.3069 0.055 Uiso 1 1 calc R . .
C19 C 0.1023(5) 0.5905(4) -0.0203(3) 0.0442(16) Uani 1 1 d . . .
H19A H 0.1038 0.5522 0.0084 0.053 Uiso 1 1 calc R . .
H19B H 0.0571 0.5730 -0.0472 0.053 Uiso 1 1 calc R . .
C31 C 0.2088(6) 1.1214(4) 0.0168(3) 0.0490(19) Uani 1 1 d . . .
H31 H 0.2130 1.1496 -0.0153 0.059 Uiso 1 1 calc R . .
C8 C 0.4063(5) 0.1953(4) 0.1188(3) 0.0416(16) Uani 1 1 d . . .
H8A H 0.4447 0.1520 0.1186 0.050 Uiso 1 1 calc R . .
C14 C 0.3273(5) 0.5186(4) -0.0860(3) 0.0448(15) Uani 1 1 d . . .
H14 H 0.3537 0.4713 -0.0950 0.054 Uiso 1 1 calc R . .
C21 C -0.0241(5) 0.6493(3) 0.0338(3) 0.0355(14) Uani 1 1 d . . .
C30 C 0.2675(6) 1.0596(4) 0.0253(3) 0.0524(19) Uani 1 1 d . . .
H30 H 0.3125 1.0462 -0.0004 0.063 Uiso 1 1 calc R . .
C16 C 0.3345(6) 0.6564(5) -0.0841(3) 0.0516(18) Uani 1 1 d . . .
H16 H 0.3661 0.7021 -0.0915 0.062 Uiso 1 1 calc R . .
C35 C 0.0097(5) 1.1756(4) 0.1472(3) 0.0383(15) Uani 1 1 d . . .
H35 H 0.0152 1.2131 0.1203 0.046 Uiso 1 1 calc R . .
C50 C 0.2427(5) 0.7390(4) 0.3991(2) 0.0357(14) Uani 1 1 d . . .
H50 H 0.2768 0.6933 0.3993 0.043 Uiso 1 1 calc R . .
C42 C 0.4568(5) 0.7539(5) 0.1380(3) 0.0496(18) Uani 1 1 d . . .
H42 H 0.4408 0.7492 0.1014 0.060 Uiso 1 1 calc R . .
C36 C -0.0568(5) 1.1826(4) 0.1875(3) 0.0446(16) Uani 1 1 d . . .
H36 H -0.0985 1.2239 0.1873 0.054 Uiso 1 1 calc R . .
C43 C 0.5500(6) 0.7511(6) 0.1546(3) 0.064(2) Uani 1 1 d . . .
H43 H 0.5970 0.7438 0.1288 0.077 Uiso 1 1 calc R . .
C22 C -0.1121(5) 0.6554(4) 0.0087(3) 0.0454(17) Uani 1 1 d . . .
H22 H -0.1148 0.6730 -0.0270 0.054 Uiso 1 1 calc R . .
C20 C 0.0651(5) 0.6655(4) 0.0041(3) 0.0383(14) Uani 1 1 d . . .
H20A H 0.1111 0.6868 0.0290 0.046 Uiso 1 1 calc R . .
H20B H 0.0539 0.7028 -0.0245 0.046 Uiso 1 1 calc R . .
C45 C 0.5032(5) 0.7677(5) 0.2472(3) 0.0524(19) Uani 1 1 d . . .
H45 H 0.5195 0.7720 0.2837 0.063 Uiso 1 1 calc R . .
C15 C 0.3746(5) 0.5866(5) -0.0981(3) 0.0517(19) Uani 1 1 d . . .
H15 H 0.4326 0.5851 -0.1155 0.062 Uiso 1 1 calc R . .
C29 C 0.2583(5) 1.0181(4) 0.0729(3) 0.0431(16) Uani 1 1 d . . .
H29 H 0.2973 0.9759 0.0786 0.052 Uiso 1 1 calc R . .
C44 C 0.5736(6) 0.7588(6) 0.2085(4) 0.067(3) Uani 1 1 d . . .
H44 H 0.6363 0.7581 0.2191 0.081 Uiso 1 1 calc R . .
S2A S 0.0868(4) 0.4514(3) 0.7958(2) 0.0854(14) Uiso 0.648(7) 1 d P A 1
O14A O 0.1001(10) 0.4178(9) 0.8525(6) 0.064(5) Uiso 0.648(7) 1 d P A 1
C59A C 0.1815(16) 0.5139(13) 0.7858(8) 0.086(5) Uiso 0.648(7) 1 d P A 1
H59A H 0.1618 0.5659 0.7925 0.128 Uiso 0.648(7) 1 calc PR A 1
H59B H 0.2034 0.5094 0.7490 0.128 Uiso 0.648(7) 1 calc PR A 1
H59C H 0.2313 0.5006 0.8104 0.128 Uiso 0.648(7) 1 calc PR A 1
C60A C -0.0057(16) 0.5188(13) 0.8022(9) 0.102(6) Uiso 0.648(7) 1 d P A 1
H60A H -0.0638 0.4919 0.8076 0.153 Uiso 0.648(7) 1 calc PR A 1
H60B H -0.0095 0.5493 0.7697 0.153 Uiso 0.648(7) 1 calc PR A 1
H60C H 0.0061 0.5518 0.8328 0.153 Uiso 0.648(7) 1 calc PR A 1
S1A S 0.4518(2) 1.0513(2) 0.41658(14) 0.0593(11) Uiso 0.648(7) 1 d P A 1
O13B O 0.3950(15) 0.9773(11) 0.4124(9) 0.079(8) Uiso 0.648(7) 1 d P A 1
C57A C 0.5314(9) 1.0485(7) 0.3625(5) 0.050(3) Uiso 0.648(7) 1 d P A 1
H57A H 0.5757 1.0076 0.3683 0.075 Uiso 0.648(7) 1 calc PR A 1
H57B H 0.5642 1.0967 0.3604 0.075 Uiso 0.648(7) 1 calc PR A 1
H57C H 0.4982 1.0396 0.3291 0.075 Uiso 0.648(7) 1 calc PR A 1
C58A C 0.5290(19) 1.0371(15) 0.4720(10) 0.113(7) Uiso 0.648(7) 1 d P A 1
H58A H 0.4937 1.0223 0.5036 0.169 Uiso 0.648(7) 1 calc PR A 1
H58B H 0.5621 1.0842 0.4794 0.169 Uiso 0.648(7) 1 calc PR A 1
H58C H 0.5732 0.9973 0.4632 0.169 Uiso 0.648(7) 1 calc PR A 1
S2B S 0.1487(6) 0.4471(4) 0.7986(3) 0.068(2) Uiso 0.352(7) 1 d P A 2
O14B O 0.0934(15) 0.4369(14) 0.8510(9) 0.049(7) Uiso 0.352(7) 1 d P A 2
C59B C 0.173(2) 0.5457(17) 0.7939(12) 0.058(6) Uiso 0.352(7) 1 d P A 2
H59D H 0.1376 0.5728 0.8212 0.087 Uiso 0.352(7) 1 calc PR A 2
H59E H 0.1547 0.5641 0.7585 0.087 Uiso 0.352(7) 1 calc PR A 2
H59F H 0.2384 0.5543 0.7993 0.087 Uiso 0.352(7) 1 calc PR A 2
C60B C 0.066(2) 0.4371(16) 0.7456(11) 0.068(7) Uiso 0.352(7) 1 d P A 2
H60D H 0.0375 0.3869 0.7474 0.101 Uiso 0.352(7) 1 calc PR A 2
H60E H 0.0963 0.4433 0.7111 0.101 Uiso 0.352(7) 1 calc PR A 2
H60F H 0.0178 0.4757 0.7495 0.101 Uiso 0.352(7) 1 calc PR A 2
S1B S 0.4862(6) 0.9832(5) 0.4463(3) 0.074(2) Uiso 0.352(7) 1 d P A 2
O13A O 0.401(2) 0.9636(17) 0.4118(12) 0.052(9) Uiso 0.352(7) 1 d P A 2
C58B C 0.449(5) 1.054(4) 0.492(3) 0.17(2) Uiso 0.352(7) 1 d P A 2
H58D H 0.4683 1.1035 0.4795 0.261 Uiso 0.352(7) 1 calc PR A 2
H58E H 0.4760 1.0440 0.5273 0.261 Uiso 0.352(7) 1 calc PR A 2
H58F H 0.3817 1.0524 0.4950 0.261 Uiso 0.352(7) 1 calc PR A 2
C57B C 0.560(3) 1.039(3) 0.4037(19) 0.117(13) Uiso 0.352(7) 1 d P A 2
H57D H 0.5834 1.0074 0.3748 0.176 Uiso 0.352(7) 1 calc PR A 2
H57E H 0.6109 1.0591 0.4246 0.176 Uiso 0.352(7) 1 calc PR A 2
H57F H 0.5241 1.0809 0.3885 0.176 Uiso 0.352(7) 1 calc PR A 2

loop_
_atom_site_aniso_label
_atom_site_aniso_U_11
_atom_site_aniso_U_22
_atom_site_aniso_U_33
_atom_site_aniso_U_23
_atom_site_aniso_U_13
_atom_site_aniso_U_12
Ni2 0.0308(5) 0.0199(4) 0.0353(5) 0.0044(4) -0.0012(4) -0.0003(4)
Ni1 0.0310(5) 0.0206(4) 0.0365(5) 0.0012(4) 0.0029(4) 0.0006(4)
O3 0.034(2) 0.030(2) 0.037(2) 0.0020(18) -0.0035(19) -0.0085(17)
O9 0.0245(19) 0.0212(18) 0.043(2) 0.0059(17) -0.0007(17) 0.0012(16)
O8 0.039(3) 0.025(2) 0.071(3) -0.010(2) -0.024(2) -0.0021(19)
O7 0.033(2) 0.0222(19) 0.040(2) 0.0035(17) -0.0028(18) 0.0038(17)
O4 0.032(2) 0.0261(19) 0.039(2) 0.0030(17) -0.0053(18) 0.0032(17)
O5 0.039(2) 0.026(2) 0.053(3) -0.0011(19) -0.016(2) -0.0008(18)
O6 0.032(2) 0.0209(19) 0.046(2) -0.0024(18) -0.0018(19) -0.0025(16)
O10 0.046(3) 0.024(2) 0.038(2) 0.0041(18) -0.002(2) -0.0064(18)
O12 0.031(2) 0.0237(18) 0.038(2) 0.0038(17) 0.0006(18) -0.0011(16)
O1 0.036(2) 0.0210(18) 0.048(3) 0.0017(18) 0.004(2) -0.0034(17)
O2 0.039(3) 0.054(3) 0.051(3) -0.010(2) 0.001(2) -0.020(2)
N5 0.031(3) 0.023(2) 0.038(3) 0.001(2) -0.003(2) 0.0033(19)
N3 0.036(3) 0.034(3) 0.035(3) -0.005(2) 0.004(2) -0.005(2)
N8 0.030(3) 0.022(2) 0.034(3) -0.001(2) 0.001(2) -0.0017(19)
O11 0.062(3) 0.056(3) 0.046(3) -0.003(2) -0.006(3) -0.027(3)
N4 0.025(2) 0.022(2) 0.037(3) 0.001(2) -0.008(2) 0.0012(18)
N2 0.027(3) 0.024(2) 0.037(3) -0.001(2) 0.003(2) 0.0047(18)
N6 0.025(2) 0.032(2) 0.036(3) -0.004(2) -0.002(2) -0.006(2)
C53 0.031(3) 0.035(3) 0.036(3) 0.000(3) -0.003(3) 0.000(2)
N1 0.035(3) 0.022(2) 0.040(3) 0.002(2) 0.007(2) 0.0026(19)
N7 0.039(3) 0.023(2) 0.036(3) 0.005(2) 0.000(2) -0.001(2)
C4 0.042(4) 0.029(3) 0.040(3) 0.002(2) -0.006(3) -0.006(3)
C56 0.037(3) 0.027(3) 0.045(4) -0.007(3) 0.004(3) -0.004(3)
C41 0.026(3) 0.037(3) 0.037(3) 0.005(3) 0.004(3) 0.005(2)
C26 0.031(3) 0.019(3) 0.038(3) -0.004(2) -0.005(3) 0.004(2)
C28 0.028(3) 0.027(3) 0.028(3) 0.000(2) -0.001(2) 0.002(2)
C54 0.025(3) 0.032(3) 0.024(3) 0.004(2) -0.002(2) 0.000(2)
C52 0.034(3) 0.045(4) 0.030(3) -0.001(3) 0.002(3) -0.005(3)
C6 0.031(3) 0.020(3) 0.032(3) -0.003(2) -0.005(2) -0.003(2)
C23 0.031(4) 0.045(4) 0.055(4) 0.002(3) -0.015(3) 0.004(3)
C38 0.036(4) 0.034(3) 0.041(3) 0.004(3) -0.001(3) 0.002(3)
C25 0.035(3) 0.028(3) 0.043(3) -0.002(3) -0.002(3) 0.002(2)
C12 0.032(3) 0.029(3) 0.037(3) -0.003(2) 0.003(3) 0.000(3)
C33 0.040(3) 0.017(2) 0.032(3) 0.000(2) -0.003(2) -0.005(2)
C55 0.031(3) 0.025(3) 0.032(3) -0.001(2) 0.004(3) 0.003(2)
C34 0.033(3) 0.024(3) 0.041(3) 0.001(3) -0.009(3) 0.000(2)
C39 0.032(3) 0.028(3) 0.031(3) 0.001(2) -0.005(2) 0.002(2)
C24 0.025(3) 0.039(3) 0.054(4) -0.004(3) -0.004(3) 0.002(3)
C18 0.035(3) 0.035(3) 0.041(3) 0.002(3) -0.003(3) -0.007(3)
C13 0.031(3) 0.041(3) 0.031(3) 0.004(3) -0.001(3) -0.004(3)
C27 0.026(3) 0.026(3) 0.033(3) 0.002(2) 0.003(2) -0.001(2)
C49 0.030(3) 0.036(3) 0.031(3) 0.003(2) -0.003(3) 0.001(2)
C32 0.051(4) 0.025(3) 0.038(3) 0.004(3) 0.000(3) 0.000(3)
C2 0.053(5) 0.042(4) 0.051(4) -0.003(3) 0.020(4) -0.002(3)
C40 0.031(3) 0.026(3) 0.028(3) 0.004(2) 0.003(2) 0.002(2)
C7 0.031(3) 0.028(3) 0.039(3) -0.001(2) -0.005(3) -0.001(2)
C1 0.048(4) 0.027(3) 0.057(4) 0.000(3) 0.018(3) 0.007(3)
C51 0.051(4) 0.037(3) 0.029(3) 0.006(3) -0.003(3) -0.007(3)
C10 0.032(3) 0.042(3) 0.038(3) 0.010(3) 0.004(3) 0.004(3)
C11 0.027(3) 0.027(3) 0.047(4) -0.004(3) 0.003(3) -0.002(2)
C9 0.035(4) 0.049(4) 0.043(4) -0.009(3) 0.000(3) 0.006(3)
C46 0.030(3) 0.043(4) 0.048(4) 0.003(3) -0.006(3) 0.009(3)
C5 0.034(3) 0.019(2) 0.034(3) -0.003(2) -0.003(2) -0.004(2)
C47 0.029(3) 0.069(4) 0.037(3) 0.000(3) -0.005(3) 0.011(3)
C37 0.036(4) 0.052(4) 0.040(4) 0.004(3) 0.002(3) 0.005(3)
C17 0.041(4) 0.040(4) 0.055(4) 0.008(3) -0.002(3) -0.006(3)
C48 0.030(3) 0.043(4) 0.045(4) -0.001(3) -0.007(3) 0.010(3)
C3 0.063(5) 0.042(4) 0.033(3) 0.005(3) 0.008(3) -0.010(3)
C19 0.031(3) 0.041(4) 0.060(4) 0.001(3) 0.006(3) -0.007(3)
C31 0.072(5) 0.037(4) 0.038(4) 0.009(3) 0.012(3) -0.001(3)
C8 0.036(4) 0.030(3) 0.059(4) -0.009(3) -0.008(3) 0.009(3)
C14 0.038(4) 0.052(4) 0.045(4) 0.003(3) 0.004(3) 0.000(3)
C21 0.032(3) 0.029(3) 0.045(4) 0.000(3) -0.003(3) -0.002(2)
C30 0.068(5) 0.039(4) 0.050(4) 0.003(3) 0.023(4) 0.008(4)
C16 0.043(4) 0.051(4) 0.061(4) 0.017(4) -0.001(4) -0.014(3)
C35 0.037(4) 0.036(3) 0.042(4) 0.010(3) -0.005(3) 0.006(3)
C50 0.037(3) 0.034(3) 0.036(3) 0.000(3) -0.007(3) 0.004(3)
C42 0.040(4) 0.066(5) 0.044(4) 0.004(3) 0.004(3) 0.013(3)
C36 0.044(4) 0.044(4) 0.046(4) 0.001(3) -0.002(3) 0.015(3)
C43 0.035(4) 0.111(7) 0.047(4) 0.012(5) 0.014(3) 0.016(4)
C22 0.041(4) 0.048(4) 0.047(4) 0.004(3) -0.012(3) 0.005(3)
C20 0.042(4) 0.033(3) 0.040(3) 0.006(3) -0.004(3) -0.003(3)
C45 0.030(4) 0.082(5) 0.046(4) 0.006(4) -0.005(3) 0.012(3)
C15 0.032(4) 0.068(5) 0.055(4) 0.010(4) 0.011(3) -0.009(3)
C29 0.050(4) 0.033(3) 0.047(4) 0.000(3) 0.014(3) 0.002(3)
C44 0.035(4) 0.106(7) 0.061(5) 0.018(5) 0.003(4) 0.020(4)

loop_
_atom_type_symbol
_atom_type_description
_atom_type_scat_dispersion_real
_atom_type_scat_dispersion_imag
_atom_type_scat_source
C C 0.0181 0.0091 'International Tables Vol C Tables 4.2.6.8 and 6.1.1.4'
H H 0.0000 0.0000 'International Tables Vol C Tables 4.2.6.8 and 6.1.1.4'
O O 0.0492 0.0322 'International Tables Vol C Tables 4.2.6.8 and 6.1.1.4'
S S 0.3331 0.5567 'International Tables Vol C Tables 4.2.6.8 and 6.1.1.4'
N N 0.0311 0.0180 'International Tables Vol C Tables 4.2.6.8 and 6.1.1.4'
Ni Ni -3.0029 0.5091 'International Tables Vol C Tables 4.2.6.8 and 6.1.1.4'

loop_
_geom_angle_atom_site_label_1
_geom_angle_atom_site_label_2
_geom_angle_atom_site_label_3
_geom_angle
O10 Ni2 O7 170.62(17)
O10 Ni2 N7 91.60(19)
O7 Ni2 N7 94.63(18)
O10 Ni2 N8 91.58(19)
O7 Ni2 N8 96.36(18)
N7 Ni2 N8 80.3(2)
O10 Ni2 O9 92.54(18)
O7 Ni2 O9 79.97(16)
N7 Ni2 O9 94.85(18)
N8 Ni2 O9 173.75(19)
O10 Ni2 O12 80.64(16)
O7 Ni2 O12 93.26(16)
N7 Ni2 O12 172.09(18)
N8 Ni2 O12 98.22(18)
O9 Ni2 O12 87.08(16)
O1 Ni1 O4 168.82(17)
O1 Ni1 N1 94.55(19)
O4 Ni1 N1 94.78(19)
O1 Ni1 N2 89.81(19)
O4 Ni1 N2 97.84(19)
N1 Ni1 N2 80.2(2)
O1 Ni1 O3 81.19(17)
O4 Ni1 O3 89.97(17)
N1 Ni1 O3 173.74(19)
N2 Ni1 O3 95.11(19)
O1 Ni1 O6 92.31(17)
O4 Ni1 O6 80.26(16)
N1 Ni1 O6 98.21(19)
N2 Ni1 O6 177.5(2)
O3 Ni1 O6 86.60(17)
C12 O3 Ni1 109.8(4)
C40 O9 Ni2 110.4(4)
C39 O7 Ni2 115.8(4)
C28 O4 Ni1 114.1(4)
C27 O6 Ni1 108.6(4)
C56 O10 Ni2 114.8(4)
C55 O12 Ni2 108.2(4)
C11 O1 Ni1 115.1(4)
C40 N5 C41 122.4(5)
C40 N5 H6 118.8
C41 N5 H6 118.8
C12 N3 C13 122.6(5)
C12 N3 H8 118.7
C13 N3 H8 118.7
C38 N8 C34 118.9(5)
C38 N8 Ni2 127.0(4)
C34 N8 Ni2 113.8(4)
C27 N4 C26 124.1(5)
C27 N4 H7 118.0
C26 N4 H7 118.0
C10 N2 C6 119.5(5)
C10 N2 Ni1 125.2(4)
C6 N2 Ni1 113.9(4)
C55 N6 C54 126.2(5)
C55 N6 H5 116.9
C54 N6 H5 116.9
C52 C53 C54 119.6(6)
C52 C53 H53 120.2
C54 C53 H53 120.2
C1 N1 C5 118.5(5)
C1 N1 Ni1 126.9(4)
C5 N1 Ni1 114.4(4)
C29 N7 C33 118.8(5)
C29 N7 Ni2 126.9(4)
C33 N7 Ni2 114.3(4)
C3 C4 C5 117.6(6)
C3 C4 H4 121.2
C5 C4 H4 121.2
O11 C56 O10 127.4(6)
O11 C56 C55 118.5(6)
O10 C56 C55 114.1(5)
C42 C41 C46 124.0(6)
C42 C41 N5 118.3(6)
C46 C41 N5 117.7(5)
C25 C26 C21 121.5(6)
C25 C26 N4 119.4(5)
C21 C26 N4 119.2(6)
O5 C28 O4 127.8(5)
O5 C28 C27 118.9(5)
O4 C28 C27 113.4(5)
C53 C54 C49 122.1(5)
C53 C54 N6 119.9(5)
C49 C54 N6 117.9(5)
C53 C52 C51 119.8(6)
C53 C52 H52 120.1
C51 C52 H52 120.1
N2 C6 C7 120.8(5)
N2 C6 C5 114.8(5)
C7 C6 C5 124.4(5)
C22 C23 C24 119.7(6)
C22 C23 H23 120.1
C24 C23 H23 120.1
N8 C38 C37 122.2(6)
N8 C38 H38 118.9
C37 C38 H38 118.9
C26 C25 C24 120.9(6)
C26 C25 H25 119.6
C24 C25 H25 119.6
O3 C12 N3 123.5(5)
O3 C12 C11 119.3(5)
N3 C12 C11 117.2(6)
N7 C33 C32 120.7(6)
N7 C33 C34 115.1(5)
C32 C33 C34 124.2(6)
O12 C55 N6 126.0(5)
O12 C55 C56 120.0(5)
N6 C55 C56 113.9(5)
N8 C34 C35 121.7(6)
N8 C34 C33 115.8(5)
C35 C34 C33 122.5(6)
O8 C39 O7 128.4(6)
O8 C39 C40 118.7(5)
O7 C39 C40 112.9(5)
C25 C24 C23 118.8(6)
C25 C24 H24 120.6
C23 C24 H24 120.6
C17 C18 C13 116.8(6)
C17 C18 C19 124.1(6)
C13 C18 C19 119.1(6)
C14 C13 C18 122.0(6)
C14 C13 N3 119.8(6)
C18 C13 N3 118.2(5)
O6 C27 N4 124.9(5)
O6 C27 C28 119.9(5)
N4 C27 C28 115.2(5)
C54 C49 C50 117.2(6)
C54 C49 C48 122.8(5)
C50 C49 C48 120.0(6)
C31 C32 C33 119.3(6)
C31 C32 H32 120.3
C33 C32 H32 120.3
C1 C2 C3 118.4(7)
C1 C2 H2 120.8
C3 C2 H2 120.8
O9 C40 N5 124.2(6)
O9 C40 C39 119.2(5)
N5 C40 C39 116.5(5)
C8 C7 C6 118.8(6)
C8 C7 H7A 120.6
C6 C7 H7A 120.6
N1 C1 C2 123.5(7)
N1 C1 H1 118.2
C2 C1 H1 118.2
C50 C51 C52 120.8(6)
C50 C51 H51 119.6
C52 C51 H51 119.6
N2 C10 C9 123.7(6)
N2 C10 H10 118.2
C9 C10 H10 118.2
O2 C11 O1 128.1(6)
O2 C11 C12 118.4(6)
O1 C11 C12 113.6(5)
C8 C9 C10 117.3(6)
C8 C9 H9 121.4
C10 C9 H9 121.4
C41 C46 C45 115.7(6)
C41 C46 C47 121.9(6)
C45 C46 C47 122.3(7)
N1 C5 C4 121.7(6)
N1 C5 C6 115.0(5)
C4 C5 C6 123.3(5)
C46 C47 C48 117.8(6)
C46 C47 H47A 107.9
C48 C47 H47A 107.9
C46 C47 H47B 107.9
C48 C47 H47B 107.9
H47A C47 H47B 107.2
C36 C37 C38 118.2(7)
C36 C37 H37 120.9
C38 C37 H37 120.9
C16 C17 C18 121.9(7)
C16 C17 H17 119.1
C18 C17 H17 119.1
C49 C48 C47 110.4(5)
C49 C48 H48A 109.6
C47 C48 H48A 109.6
C49 C48 H48B 109.6
C47 C48 H48B 109.6
H48A C48 H48B 108.1
C2 C3 C4 120.3(6)
C2 C3 H3 119.9
C4 C3 H3 119.9
C18 C19 C20 118.3(6)
C18 C19 H19A 107.7
C20 C19 H19A 107.7
C18 C19 H19B 107.7
C20 C19 H19B 107.7
H19A C19 H19B 107.1
C32 C31 C30 120.0(6)
C32 C31 H31 120.0
C30 C31 H31 120.0
C7 C8 C9 119.9(6)
C7 C8 H8A 120.0
C9 C8 H8A 120.0
C13 C14 C15 119.8(7)
C13 C14 H14 120.1
C15 C14 H14 120.1
C22 C21 C26 116.2(6)
C22 C21 C20 122.2(6)
C26 C21 C20 121.5(6)
C31 C30 C29 118.6(7)
C31 C30 H30 120.7
C29 C30 H30 120.7
C17 C16 C15 120.3(7)
C17 C16 H16 119.9
C15 C16 H16 119.9
C36 C35 C34 119.2(6)
C36 C35 H35 120.4
C34 C35 H35 120.4
C51 C50 C49 120.5(6)
C51 C50 H50 119.7
C49 C50 H50 119.7
C41 C42 C43 118.1(7)
C41 C42 H42 120.9
C43 C42 H42 120.9
C35 C36 C37 119.7(6)
C35 C36 H36 120.2
C37 C36 H36 120.2
C44 C43 C42 120.9(7)
C44 C43 H43 119.5
C42 C43 H43 119.5
C23 C22 C21 122.9(7)
C23 C22 H22 118.6
C21 C22 H22 118.6
C21 C20 C19 109.1(5)
C21 C20 H20A 109.9
C19 C20 H20A 109.9
C21 C20 H20B 109.9
C19 C20 H20B 109.9
H20A C20 H20B 108.3
C44 C45 C46 121.7(8)
C44 C45 H45 119.2
C46 C45 H45 119.2
C16 C15 C14 119.3(7)
C16 C15 H15 120.4
C14 C15 H15 120.4
N7 C29 C30 122.7(7)
N7 C29 H29 118.7
C30 C29 H29 118.7
C43 C44 C45 119.6(8)
C43 C44 H44 120.2
C45 C44 H44 120.2
O14A S2A C59A 105.7(9)
O14A S2A C60A 105.4(9)
C59A S2A C60A 100.2(11)
O13B S1A C57A 105.7(9)
O13B S1A C58A 105.4(12)
C57A S1A C58A 100.2(10)
O14B S2B C59B 105.7(14)
O14B S2B C60B 105.4(13)
C59B S2B C60B 100.2(14)
S2B C59B H59D 109.5
S2B C59B H59E 109.5
H59D C59B H59E 109.5
S2B C59B H59F 109.5
H59D C59B H59F 109.5
H59E C59B H59F 109.5
S2B C60B H60D 109.5
S2B C60B H60E 109.5
H60D C60B H60E 109.5
S2B C60B H60F 109.5
H60D C60B H60F 109.5
H60E C60B H60F 109.5
O13A S1B C58B 106(3)
O13A S1B C57B 105(2)
C58B S1B C57B 100(3)
S1B C58B H58D 109.5
S1B C58B H58E 109.5
H58D C58B H58E 109.5
S1B C58B H58F 109.5
H58D C58B H58F 109.5
H58E C58B H58F 109.5
S1B C57B H57D 109.5
S1B C57B H57E 109.5
H57D C57B H57E 109.5
S1B C57B H57F 109.5
H57D C57B H57F 109.5
H57E C57B H57F 109.5

loop_
_geom_bond_atom_site_label_1
_geom_bond_atom_site_label_2
_geom_bond_distance
Ni2 O10 2.022(4)
Ni2 O7 2.038(4)
Ni2 N7 2.052(5)
Ni2 N8 2.060(5)
Ni2 O9 2.085(4)
Ni2 O12 2.131(4)
Ni1 O1 2.022(4)
Ni1 O4 2.032(4)
Ni1 N1 2.040(5)
Ni1 N2 2.047(5)
Ni1 O3 2.093(4)
Ni1 O6 2.117(4)
O3 C12 1.260(8)
O9 C40 1.243(7)
O8 C39 1.232(8)
O7 C39 1.250(8)
O4 C28 1.274(7)
O5 C28 1.239(7)
O6 C27 1.237(7)
O10 C56 1.270(8)
O12 C55 1.240(8)
O1 C11 1.272(8)
O2 C11 1.214(8)
N5 C40 1.327(8)
N5 C41 1.458(8)
N5 H6 0.8600
N3 C12 1.311(8)
N3 C13 1.438(8)
N3 H8 0.8600
N8 C38 1.342(9)
N8 C34 1.351(8)
O11 C56 1.237(8)
N4 C27 1.329(8)
N4 C26 1.438(8)
N4 H7 0.8600
N2 C10 1.310(8)
N2 C6 1.352(8)
N6 C55 1.338(8)
N6 C54 1.441(8)
N6 H5 0.8600
C53 C52 1.381(9)
C53 C54 1.383(9)
C53 H53 0.9300
N1 C1 1.326(9)
N1 C5 1.358(8)
N7 C29 1.340(9)
N7 C33 1.363(8)
C4 C3 1.387(11)
C4 C5 1.402(9)
C4 H4 0.9300
C56 C55 1.540(9)
C41 C42 1.375(10)
C41 C46 1.392(10)
C26 C25 1.377(9)
C26 C21 1.409(9)
C28 C27 1.550(8)
C54 C49 1.405(9)
C52 C51 1.392(10)
C52 H52 0.9300
C6 C7 1.396(9)
C6 C5 1.480(9)
C23 C22 1.375(11)
C23 C24 1.393(11)
C23 H23 0.9300
C38 C37 1.398(10)
C38 H38 0.9300
C25 C24 1.391(9)
C25 H25 0.9300
C12 C11 1.551(9)
C33 C32 1.396(9)
C33 C34 1.483(9)
C34 C35 1.386(9)
C39 C40 1.554(9)
C24 H24 0.9300
C18 C17 1.395(10)
C18 C13 1.397(10)
C18 C19 1.511(10)
C13 C14 1.387(10)
C49 C50 1.413(9)
C49 C48 1.493(10)
C32 C31 1.371(11)
C32 H32 0.9300
C2 C1 1.372(11)
C2 C3 1.376(12)
C2 H2 0.9300
C7 C8 1.382(10)
C7 H7A 0.9300
C1 H1 0.9300
C51 C50 1.383(10)
C51 H51 0.9300
C10 C9 1.389(10)
C10 H10 0.9300
C9 C8 1.387(11)
C9 H9 0.9300
C46 C45 1.409(10)
C46 C47 1.494(10)
C47 C48 1.517(10)
C47 H47A 0.9700
C47 H47B 0.9700
C37 C36 1.386(11)
C37 H37 0.9300
C17 C16 1.383(12)
C17 H17 0.9300
C48 H48A 0.9700
C48 H48B 0.9700
C3 H3 0.9300
C19 C20 1.527(10)
C19 H19A 0.9700
C19 H19B 0.9700
C31 C30 1.377(11)
C31 H31 0.9300
C8 H8A 0.9300
C14 C15 1.390(11)
C14 H14 0.9300
C21 C22 1.401(10)
C21 C20 1.493(10)
C30 C29 1.381(11)
C30 H30 0.9300
C16 C15 1.385(12)
C16 H16 0.9300
C35 C36 1.378(10)
C35 H35 0.9300
C50 H50 0.9300
C42 C43 1.390(12)
C42 H42 0.9300
C36 H36 0.9300
C43 C44 1.374(13)
C43 H43 0.9300
C22 H22 0.9300
C20 H20A 0.9700
C20 H20B 0.9700
C45 C44 1.392(12)
C45 H45 0.9300
C15 H15 0.9300
C29 H29 0.9300
C44 H44 0.9300
S2A O14A 1.522(15)
S2A C59A 1.75(2)
S2A C60A 1.77(2)
C59A H59A 0.9600
C59A H59B 0.9600
C59A H59C 0.9600
C60A H60A 0.9600
C60A H60B 0.9600
C60A H60C 0.9600
S1A O13B 1.52(2)
S1A C57A 1.748(13)
S1A C58A 1.77(3)
C57A H57A 0.9600
C57A H57B 0.9600
C57A H57C 0.9600
C58A H58A 0.9600
C58A H58B 0.9600
C58A H58C 0.9600
S2B O14B 1.52(2)
S2B C59B 1.75(3)
S2B C60B 1.77(3)
C59B H59D 0.9600
C59B H59E 0.9600
C59B H59F 0.9600
C60B H60D 0.9600
C60B H60E 0.9600
C60B H60F 0.9600
S1B O13A 1.52(3)
S1B C58B 1.75(7)
S1B C57B 1.77(5)
C58B H58D 0.9600
C58B H58E 0.9600
C58B H58F 0.9600
C57B H57D 0.9600
C57B H57E 0.9600
C57B H57F 0.9600

loop_
_geom_hbond_atom_site_label_D
_geom_hbond_atom_site_label_H
_geom_hbond_atom_site_label_A
_geom_hbond_distance_DH
_geom_hbond_distance_HA
_geom_hbond_distance_DA
_geom_hbond_angle_DHA
_geom_hbond_site_symmetry_A
N3 H8 O14A 0.86 2.04 2.838(15) 154.6 1_554
N3 H8 O14B 0.86 2.11 2.86(2) 145.8 1_554
N3 H8 O2 0.86 2.39 2.731(7) 104.1 .
N4 H7 O8 0.86 1.98 2.767(6) 151.6 .
C20 H20A O8 0.97 2.85 3.607(8) 136.0 .
N5 H6 O5 0.86 2.04 2.788(6) 145.7 .
N6 H5 O13A 0.86 2.00 2.77(3) 148.7 .
N6 H5 O13B 0.86 1.97 2.77(2) 154.2 .
C15 H15 O7 0.93 2.52 3.434(8) 167.5 3_565
